data_7007777
loop_
_publ_author_name
'Pedrido, Rosa'
'Romero, M Jos\'e'
'Bermejo, Manuel R.'
'Gonz\'alez-Noya, Ana M'
'Maneiro, Marcelino'
'Rodr\'iguez, M Jes\'us'
'Zaragoza, Guillermo'

_publ_section_title
;
 Influence of the metal size in the structure of the complexes derived
 from a pentadentate [N(3)O(2)] hydrazone.
;
_journal_issue 44
_journal_name_full 'Dalton transactions (Cambridge, England : 2003)'
_journal_page_first 5304
_journal_page_last 5314
_journal_paper_doi 10.1039/b610010d
_journal_year 2006
_chemical_formula_moiety 'C23 H19 N5 O6 Sn, 4(O)'
_chemical_formula_sum 'C23 H19 N5 O10 Sn'
_chemical_formula_weight 644.12
_chemical_name_systematic
;
?
;
_space_group_IT_number 15
_symmetry_cell_setting monoclinic
_symmetry_space_group_name_Hall '-C 2yc'
_symmetry_space_group_name_H-M 'C 1 2/c 1'
_atom_sites_solution_hydrogens geom
_atom_sites_solution_primary direct
_atom_sites_solution_secondary difmap
_audit_creation_method SHELXL-97
_cell_angle_alpha 90.00
_cell_angle_beta 109.230(8)
_cell_angle_gamma 90.00
_cell_formula_units_Z 8
_cell_length_a 25.577(11)
_cell_length_b 15.274(7)
_cell_length_c 14.199(6)
_cell_measurement_reflns_used 781
_cell_measurement_temperature 293(2)
_cell_measurement_theta_max 25.75
_cell_measurement_theta_min 2.86
_cell_volume 5238(4)
_computing_cell_refinement 'BRUKER SMART'
_computing_data_collection 'BRUKER SMART'
_computing_data_reduction 'BRUKER SAINT'
_computing_molecular_graphics 'Ortep-3 for Windows (Farrugia, 1997)'
_computing_publication_material 'WinGX publication routines (Farrugia, 1999)'
_computing_structure_refinement 'SHELXL-97 (Sheldrick, 1997)'
_computing_structure_solution 'SHELXL-97 (Sheldrick, 1997)'
_diffrn_ambient_temperature 293(2)
_diffrn_measured_fraction_theta_full 0.992
_diffrn_measured_fraction_theta_max 0.992
_diffrn_measurement_device_type 'Smart-CCD-1000 BRUKER'
_diffrn_measurement_method omega-scans
_diffrn_radiation_monochromator graphite
_diffrn_radiation_source 'fine-focus sealed tube'
_diffrn_radiation_type MoK\a
_diffrn_radiation_wavelength 0.71073
_diffrn_reflns_av_R_equivalents 0.0000
_diffrn_reflns_av_sigmaI/netI 0.1109
_diffrn_reflns_limit_h_max 30
_diffrn_reflns_limit_h_min -31
_diffrn_reflns_limit_k_max 19
_diffrn_reflns_limit_k_min 0
_diffrn_reflns_limit_l_max 17
_diffrn_reflns_limit_l_min 0
_diffrn_reflns_number 9908
_diffrn_reflns_theta_full 26.49
_diffrn_reflns_theta_max 26.49
_diffrn_reflns_theta_min 1.58
_exptl_absorpt_coefficient_mu 1.040
_exptl_absorpt_correction_T_max 1
_exptl_absorpt_correction_T_min 0.796756
_exptl_absorpt_correction_type multi-scan
_exptl_absorpt_process_details 'BRUKER TWINABS'
_exptl_crystal_colour Yellow
_exptl_crystal_density_diffrn 1.634
_exptl_crystal_density_method 'not measured'
_exptl_crystal_description prism
_exptl_crystal_F_000 2576
_exptl_crystal_size_max 0.24
_exptl_crystal_size_mid 0.15
_exptl_crystal_size_min 0.1
_refine_diff_density_max 0.691
_refine_diff_density_min -0.852
_refine_diff_density_rms 0.151
_refine_ls_extinction_method none
_refine_ls_goodness_of_fit_ref 0.955
_refine_ls_hydrogen_treatment mixed
_refine_ls_matrix_type full
_refine_ls_number_parameters 363
_refine_ls_number_reflns 9908
_refine_ls_number_restraints 0
_refine_ls_restrained_S_all 0.955
_refine_ls_R_factor_all 0.0980
_refine_ls_R_factor_gt 0.0494
_refine_ls_shift/su_max 0.003
_refine_ls_shift/su_mean 0.000
_refine_ls_structure_factor_coef Fsqd
_refine_ls_weighting_details 'calc w=1/[\s^2^(Fo^2^)+(0.0562P)^2^+0.0000P] where P=(Fo^2^+2Fc^2^)/3'
_refine_ls_weighting_scheme calc
_refine_ls_wR_factor_gt 0.1158
_refine_ls_wR_factor_ref 0.1299
_reflns_number_gt 5910
_reflns_number_total 9908
_reflns_threshold_expression >2sigma(I)
_cod_data_source_file b610010d.txt
_cod_data_source_block sndaps
_cod_original_sg_symbol_H-M C2/c
_cod_database_code 7007777

loop_
_symmetry_equiv_pos_as_xyz
'x, y, z'
'-x, y, -z+1/2'
'x+1/2, y+1/2, z'
'-x+1/2, y+1/2, -z+1/2'
'-x, -y, -z'
'x, -y, z-1/2'
'-x+1/2, -y+1/2, -z'
'x+1/2, -y+1/2, z-1/2'

loop_
_atom_site_label
_atom_site_type_symbol
_atom_site_fract_x
_atom_site_fract_y
_atom_site_fract_z
_atom_site_U_iso_or_equiv
_atom_site_adp_type
_atom_site_occupancy
_atom_site_symmetry_multiplicity
_atom_site_calc_flag
_atom_site_refinement_flags
_atom_site_disorder_assembly
_atom_site_disorder_group
Sn1 Sn 0.227396(15) 0.12620(2) 0.36538(3) 0.02558(11) Uani 1 1 d . . .
O2 O 0.17408(13) 0.2314(2) 0.3678(3) 0.0317(10) Uani 1 1 d . . .
C7 C 0.1248(2) 0.2119(4) 0.3671(4) 0.0269(14) Uani 1 1 d . . .
N1 N 0.10535(16) 0.1311(3) 0.3633(3) 0.0312(10) Uani 1 1 d . . .
N2 N 0.14579(18) 0.0719(3) 0.3640(3) 0.0304(12) Uani 1 1 d . . .
C9 C 0.1374(2) -0.0111(4) 0.3701(4) 0.0328(14) Uani 1 1 d . . .
C10 C 0.1848(2) -0.0654(4) 0.3707(4) 0.0311(14) Uani 1 1 d . . .
N3 N 0.2292(2) -0.0218(3) 0.3645(3) 0.0331(10) Uani 1 1 d . . .
C14 C 0.2752(2) -0.0636(4) 0.3634(4) 0.0309(14) Uani 1 1 d . . .
C15 C 0.3206(2) -0.0055(4) 0.3604(4) 0.0314(14) Uani 1 1 d . . .
N4 N 0.30988(18) 0.0766(3) 0.3643(3) 0.0283(11) Uani 1 1 d . . .
N5 N 0.34852(17) 0.1385(3) 0.3638(3) 0.0312(11) Uani 1 1 d . . .
C17 C 0.3302(2) 0.2186(4) 0.3727(4) 0.0280(14) Uani 1 1 d . . .
O3 O 0.28133(14) 0.2355(2) 0.3769(3) 0.0321(9) Uani 1 1 d . . .
C6 C 0.0882(2) 0.2847(4) 0.3712(4) 0.0310(15) Uani 1 1 d . . .
C5 C 0.1072(2) 0.3711(4) 0.3772(4) 0.0343(13) Uani 1 1 d . . .
H5 H 0.1430 0.3817 0.3773 0.041 Uiso 1 1 calc R . .
C4 C 0.0743(3) 0.4410(4) 0.3830(5) 0.0448(18) Uani 1 1 d . . .
H4 H 0.0879 0.4979 0.3878 0.054 Uiso 1 1 calc R . .
C3 C 0.0222(3) 0.4259(5) 0.3818(5) 0.0517(19) Uani 1 1 d . . .
H3 H -0.0002 0.4733 0.3841 0.062 Uiso 1 1 calc R . .
C2 C 0.0008(3) 0.3420(4) 0.3771(5) 0.0466(18) Uani 1 1 d . . .
H2 H -0.0351 0.3333 0.3777 0.056 Uiso 1 1 calc R . .
C1 C 0.0339(2) 0.2707(4) 0.3716(4) 0.0331(15) Uani 1 1 d . . .
C18 C 0.3680(2) 0.2918(4) 0.3759(4) 0.0305(15) Uani 1 1 d . . .
C19 C 0.3482(2) 0.3778(4) 0.3785(4) 0.0359(13) Uani 1 1 d . . .
H19 H 0.3121 0.3869 0.3777 0.043 Uiso 1 1 calc R . .
C20 C 0.3826(3) 0.4481(4) 0.3821(4) 0.0433(17) Uani 1 1 d . . .
H20 H 0.3693 0.5046 0.3832 0.052 Uiso 1 1 calc R . .
C21 C 0.4357(3) 0.4360(5) 0.3843(5) 0.056(2) Uani 1 1 d . . .
H21 H 0.4584 0.4841 0.3871 0.067 Uiso 1 1 calc R . .
C22 C 0.4558(3) 0.3527(5) 0.3823(5) 0.057(2) Uani 1 1 d . . .
H22 H 0.4922 0.3447 0.3845 0.068 Uiso 1 1 calc R . .
C23 C 0.4219(2) 0.2804(4) 0.3770(5) 0.0383(16) Uani 1 1 d . . .
C11 C 0.1857(3) -0.1563(4) 0.3759(4) 0.0408(17) Uani 1 1 d . . .
H11 H 0.1554 -0.1875 0.3805 0.049 Uiso 1 1 calc R . .
C12 C 0.2336(3) -0.1998(4) 0.3740(5) 0.0550(18) Uani 1 1 d . . .
H12 H 0.2354 -0.2605 0.3788 0.066 Uiso 1 1 calc R . .
C13 C 0.2779(3) -0.1540(4) 0.3651(5) 0.0451(18) Uani 1 1 d . . .
H13 H 0.3089 -0.1830 0.3604 0.054 Uiso 1 1 calc R . .
C8 C 0.0849(2) -0.0507(4) 0.3753(5) 0.0468(18) Uani 1 1 d . . .
H8A H 0.0913 -0.0750 0.4405 0.070 Uiso 1 1 calc R . .
H8B H 0.0730 -0.0962 0.3262 0.070 Uiso 1 1 calc R . .
H8C H 0.0568 -0.0065 0.3625 0.070 Uiso 1 1 calc R . .
C16 C 0.3735(2) -0.0414(4) 0.3541(5) 0.055(2) Uani 1 1 d . . .
H16A H 0.3655 -0.0867 0.3045 0.082 Uiso 1 1 calc R . .
H16B H 0.3949 -0.0652 0.4176 0.082 Uiso 1 1 calc R . .
H16C H 0.3940 0.0046 0.3361 0.082 Uiso 1 1 calc R . .
O5 O 0.20213(15) 0.1306(3) 0.2176(2) 0.0397(9) Uani 1 1 d . . .
O6 O 0.25282(14) 0.1137(2) 0.5134(2) 0.0317(8) Uani 1 1 d . . .
O7 O 0.09790(18) 0.1898(3) 0.1014(4) 0.0771(16) Uani 1 1 d . . .
O8 O 0.2639(2) 0.0403(3) 0.1158(4) 0.0866(17) Uani 1 1 d . . .
O9 O 0.3616(2) 0.1366(3) 0.1477(4) 0.0824(15) Uani 1 1 d . . .
O10 O 0.4317(2) 0.2013(4) 0.0597(5) 0.104(2) Uani 1 1 d . . .
O1 O 0.01083(16) 0.1903(3) 0.3676(3) 0.0482(13) Uani 1 1 d . . .
O4 O 0.44485(17) 0.1998(3) 0.3754(4) 0.0575(15) Uani 1 1 d . . .
H1B H 0.036(3) 0.155(4) 0.360(5) 0.069 Uiso 1 1 d . . .
H4B H 0.418(3) 0.170(4) 0.366(5) 0.069 Uiso 1 1 d . . .

loop_
_atom_site_aniso_label
_atom_site_aniso_U_11
_atom_site_aniso_U_22
_atom_site_aniso_U_33
_atom_site_aniso_U_23
_atom_site_aniso_U_13
_atom_site_aniso_U_12
Sn1 0.02252(17) 0.02366(17) 0.03235(18) -0.0025(2) 0.01145(14) -0.0013(2)
O2 0.0171(19) 0.031(2) 0.051(3) -0.0028(19) 0.0178(18) -0.0024(18)
C7 0.018(3) 0.038(4) 0.025(3) -0.001(3) 0.007(2) 0.003(3)
N1 0.023(2) 0.034(3) 0.040(3) -0.005(3) 0.015(2) 0.001(3)
N2 0.026(3) 0.033(3) 0.032(3) -0.001(2) 0.011(2) 0.000(2)
C9 0.029(3) 0.032(3) 0.040(4) -0.005(3) 0.015(3) -0.008(3)
C10 0.034(3) 0.025(3) 0.034(4) -0.002(3) 0.010(3) -0.004(3)
N3 0.038(2) 0.022(2) 0.041(3) 0.001(2) 0.014(2) -0.004(3)
C14 0.034(3) 0.027(3) 0.032(3) -0.005(3) 0.011(3) 0.009(3)
C15 0.032(3) 0.031(3) 0.035(3) -0.003(3) 0.016(3) 0.002(3)
N4 0.027(3) 0.028(3) 0.033(3) -0.003(2) 0.015(2) -0.002(2)
N5 0.024(2) 0.031(3) 0.042(3) 0.000(2) 0.016(2) -0.004(2)
C17 0.027(3) 0.032(4) 0.027(3) 0.000(3) 0.010(2) -0.005(3)
O3 0.025(2) 0.027(2) 0.049(3) -0.0023(19) 0.0190(19) -0.0039(19)
C6 0.025(3) 0.036(4) 0.032(4) 0.003(3) 0.010(3) 0.007(3)
C5 0.023(3) 0.038(3) 0.044(3) -0.003(3) 0.014(2) 0.001(3)
C4 0.046(4) 0.035(4) 0.059(5) 0.000(3) 0.024(3) 0.009(3)
C3 0.045(4) 0.049(5) 0.063(5) 0.009(4) 0.021(4) 0.021(4)
C2 0.034(4) 0.056(5) 0.062(4) 0.010(3) 0.032(3) 0.017(3)
C1 0.031(3) 0.043(4) 0.025(3) 0.003(3) 0.009(3) 0.002(3)
C18 0.027(3) 0.037(4) 0.029(3) 0.003(3) 0.010(3) -0.010(3)
C19 0.037(3) 0.035(3) 0.038(3) 0.001(3) 0.016(2) 0.001(4)
C20 0.050(4) 0.031(4) 0.046(4) 0.002(3) 0.012(3) -0.004(4)
C21 0.049(4) 0.059(5) 0.059(5) 0.010(4) 0.016(4) -0.020(4)
C22 0.031(4) 0.056(5) 0.084(5) 0.018(4) 0.021(4) -0.010(3)
C23 0.023(3) 0.049(4) 0.045(4) 0.008(3) 0.014(3) 0.003(3)
C11 0.048(4) 0.029(4) 0.047(4) -0.003(3) 0.018(3) -0.014(3)
C12 0.078(5) 0.021(3) 0.067(5) 0.001(3) 0.026(4) -0.001(4)
C13 0.037(4) 0.029(4) 0.069(5) -0.006(3) 0.016(3) -0.003(3)
C8 0.044(4) 0.044(4) 0.063(5) -0.004(4) 0.031(3) -0.018(4)
C16 0.047(4) 0.040(4) 0.088(6) 0.000(4) 0.035(4) 0.016(4)
O5 0.049(2) 0.042(2) 0.0302(19) -0.002(2) 0.0167(18) -0.007(2)
O6 0.0302(18) 0.036(2) 0.0296(18) 0.0014(17) 0.0104(16) 0.000(2)
O7 0.049(3) 0.095(4) 0.082(4) 0.016(3) 0.015(3) 0.026(3)
O8 0.111(4) 0.069(4) 0.088(4) -0.031(3) 0.044(4) -0.008(4)
O9 0.096(4) 0.064(4) 0.094(4) 0.001(3) 0.040(3) 0.025(4)
O10 0.076(4) 0.106(5) 0.142(6) 0.018(4) 0.052(4) -0.011(4)
O1 0.035(2) 0.045(3) 0.072(3) 0.001(2) 0.029(2) 0.000(2)
O4 0.032(3) 0.050(3) 0.094(4) 0.007(3) 0.027(3) 0.001(2)

loop_
_atom_type_symbol
_atom_type_description
_atom_type_scat_dispersion_real
_atom_type_scat_dispersion_imag
_atom_type_scat_source
C C 0.0033 0.0016 'International Tables Vol C Tables 4.2.6.8 and 6.1.1.4'
H H 0.0000 0.0000 'International Tables Vol C Tables 4.2.6.8 and 6.1.1.4'
N N 0.0061 0.0033 'International Tables Vol C Tables 4.2.6.8 and 6.1.1.4'
O O 0.0106 0.0060 'International Tables Vol C Tables 4.2.6.8 and 6.1.1.4'
Sn Sn -0.6537 1.4246 'International Tables Vol C Tables 4.2.6.8 and 6.1.1.4'

loop_
_geom_angle_atom_site_label_1
_geom_angle_atom_site_label_2
_geom_angle_atom_site_label_3
_geom_angle
_geom_angle_site_symmetry_1
_geom_angle_site_symmetry_3
_geom_angle_publ_flag
O5 Sn1 O6 176.44(15) . . ?
O5 Sn1 O2 90.25(15) . . ?
O6 Sn1 O2 92.51(14) . . ?
O5 Sn1 O3 91.84(14) . . ?
O6 Sn1 O3 90.89(14) . . ?
O2 Sn1 O3 78.96(12) . . ?
O5 Sn1 N2 91.45(15) . . ?
O6 Sn1 N2 87.32(15) . . ?
O2 Sn1 N2 71.20(16) . . ?
O3 Sn1 N2 149.99(16) . . ?
O5 Sn1 N4 89.06(15) . . ?
O6 Sn1 N4 89.65(14) . . ?
O2 Sn1 N4 150.25(15) . . ?
O3 Sn1 N4 71.34(15) . . ?
N2 Sn1 N4 138.55(15) . . ?
O5 Sn1 N3 91.58(16) . . ?
O6 Sn1 N3 84.85(15) . . ?
O2 Sn1 N3 140.76(16) . . ?
O3 Sn1 N3 140.10(17) . . ?
N2 Sn1 N3 69.57(18) . . ?
N4 Sn1 N3 68.99(17) . . ?
C7 O2 Sn1 117.2(4) . . ?
O2 C7 N1 124.6(5) . . ?
O2 C7 C6 117.3(5) . . ?
N1 C7 C6 118.1(5) . . ?
C7 N1 N2 109.9(4) . . ?
C9 N2 N1 120.3(5) . . ?
C9 N2 Sn1 122.5(4) . . ?
N1 N2 Sn1 117.0(3) . . ?
N2 C9 C10 113.6(5) . . ?
N2 C9 C8 124.9(6) . . ?
C10 C9 C8 121.5(5) . . ?
N3 C10 C11 119.8(6) . . ?
N3 C10 C9 115.7(5) . . ?
C11 C10 C9 124.5(6) . . ?
C14 N3 C10 121.8(4) . . ?
C14 N3 Sn1 119.7(4) . . ?
C10 N3 Sn1 118.3(4) . . ?
N3 C14 C13 120.9(6) . . ?
N3 C14 C15 114.5(5) . . ?
C13 C14 C15 124.6(6) . . ?
N4 C15 C14 113.8(5) . . ?
N4 C15 C16 124.9(6) . . ?
C14 C15 C16 121.3(5) . . ?
C15 N4 N5 120.5(5) . . ?
C15 N4 Sn1 122.8(4) . . ?
N5 N4 Sn1 116.6(3) . . ?
C17 N5 N4 110.9(4) . . ?
O3 C17 N5 124.3(5) . . ?
O3 C17 C18 118.8(5) . . ?
N5 C17 C18 116.9(5) . . ?
C17 O3 Sn1 116.6(4) . . ?
C5 C6 C1 117.7(5) . . ?
C5 C6 C7 120.3(5) . . ?
C1 C6 C7 122.0(5) . . ?
C4 C5 C6 121.9(5) . . ?
C4 C5 H5 119.0 . . ?
C6 C5 H5 119.0 . . ?
C3 C4 C5 119.2(6) . . ?
C3 C4 H4 120.4 . . ?
C5 C4 H4 120.4 . . ?
C4 C3 C2 122.2(7) . . ?
C4 C3 H3 118.9 . . ?
C2 C3 H3 118.9 . . ?
C3 C2 C1 119.1(6) . . ?
C3 C2 H2 120.5 . . ?
C1 C2 H2 120.5 . . ?
O1 C1 C2 116.5(5) . . ?
O1 C1 C6 123.5(5) . . ?
C2 C1 C6 120.0(6) . . ?
C23 C18 C19 118.8(6) . . ?
C23 C18 C17 123.2(6) . . ?
C19 C18 C17 118.0(5) . . ?
C20 C19 C18 119.7(5) . . ?
C20 C19 H19 120.2 . . ?
C18 C19 H19 120.2 . . ?
C21 C20 C19 121.0(7) . . ?
C21 C20 H20 119.5 . . ?
C19 C20 H20 119.5 . . ?
C20 C21 C22 120.1(7) . . ?
C20 C21 H21 119.9 . . ?
C22 C21 H21 119.9 . . ?
C21 C22 C23 120.3(6) . . ?
C21 C22 H22 119.8 . . ?
C23 C22 H22 119.8 . . ?
O4 C23 C18 123.0(6) . . ?
O4 C23 C22 117.0(5) . . ?
C18 C23 C22 120.0(6) . . ?
C10 C11 C12 118.2(6) . . ?
C10 C11 H11 120.9 . . ?
C12 C11 H11 120.9 . . ?
C13 C12 C11 120.9(5) . . ?
C13 C12 H12 119.6 . . ?
C11 C12 H12 119.6 . . ?
C12 C13 C14 118.3(6) . . ?
C12 C13 H13 120.9 . . ?
C14 C13 H13 120.9 . . ?
C9 C8 H8A 109.5 . . ?
C9 C8 H8B 109.5 . . ?
H8A C8 H8B 109.5 . . ?
C9 C8 H8C 109.5 . . ?
H8A C8 H8C 109.5 . . ?
H8B C8 H8C 109.5 . . ?
C15 C16 H16A 109.5 . . ?
C15 C16 H16B 109.5 . . ?
H16A C16 H16B 109.5 . . ?
C15 C16 H16C 109.5 . . ?
H16A C16 H16C 109.5 . . ?
H16B C16 H16C 109.5 . . ?
C1 O1 H1B 103(4) . . ?
C23 O4 H4B 99(5) . . ?

loop_
_geom_bond_atom_site_label_1
_geom_bond_atom_site_label_2
_geom_bond_distance
_geom_bond_site_symmetry_2
_geom_bond_publ_flag
Sn1 O5 1.983(3) . ?
Sn1 O6 1.994(3) . ?
Sn1 O2 2.115(4) . ?
Sn1 O3 2.138(4) . ?
Sn1 N2 2.240(5) . ?
Sn1 N4 2.246(4) . ?
Sn1 N3 2.261(4) . ?
O2 C7 1.291(5) . ?
C7 N1 1.327(7) . ?
C7 C6 1.467(7) . ?
N1 N2 1.371(6) . ?
N2 C9 1.293(7) . ?
C9 C10 1.467(8) . ?
C9 C8 1.496(7) . ?
C10 N3 1.346(6) . ?
C10 C11 1.390(7) . ?
N3 C14 1.343(7) . ?
C14 C13 1.381(8) . ?
C14 C15 1.474(8) . ?
C15 N4 1.289(7) . ?
C15 C16 1.488(7) . ?
N4 N5 1.369(6) . ?
N5 C17 1.332(7) . ?
C17 O3 1.296(6) . ?
C17 C18 1.470(7) . ?
C6 C5 1.399(8) . ?
C6 C1 1.409(8) . ?
C5 C4 1.378(7) . ?
C5 H5 0.9300 . ?
C4 C3 1.347(8) . ?
C4 H4 0.9300 . ?
C3 C2 1.386(9) . ?
C3 H3 0.9300 . ?
C2 C1 1.397(7) . ?
C2 H2 0.9300 . ?
C1 O1 1.356(7) . ?
C18 C23 1.385(8) . ?
C18 C19 1.412(8) . ?
C19 C20 1.378(8) . ?
C19 H19 0.9300 . ?
C20 C21 1.362(8) . ?
C20 H20 0.9300 . ?
C21 C22 1.376(9) . ?
C21 H21 0.9300 . ?
C22 C23 1.391(8) . ?
C22 H22 0.9300 . ?
C23 O4 1.367(7) . ?
C11 C12 1.400(8) . ?
C11 H11 0.9300 . ?
C12 C13 1.372(8) . ?
C12 H12 0.9300 . ?
C13 H13 0.9300 . ?
C8 H8A 0.9600 . ?
C8 H8B 0.9600 . ?
C8 H8C 0.9600 . ?
C16 H16A 0.9600 . ?
C16 H16B 0.9600 . ?
C16 H16C 0.9600 . ?
O1 H1B 0.88(6) . ?
O4 H4B 0.81(6) . ?

loop_
_geom_torsion_atom_site_label_1
_geom_torsion_atom_site_label_2
_geom_torsion_atom_site_label_3
_geom_torsion_atom_site_label_4
_geom_torsion
_geom_torsion_site_symmetry_1
_geom_torsion_site_symmetry_2
_geom_torsion_site_symmetry_3
_geom_torsion_site_symmetry_4
_geom_torsion_publ_flag
O5 Sn1 O2 C7 91.3(4) . . . . ?
O6 Sn1 O2 C7 -86.5(4) . . . . ?
O3 Sn1 O2 C7 -176.9(4) . . . . ?
N2 Sn1 O2 C7 -0.1(3) . . . . ?
N4 Sn1 O2 C7 179.8(3) . . . . ?
N3 Sn1 O2 C7 -1.5(5) . . . . ?
Sn1 O2 C7 N1 -1.1(7) . . . . ?
Sn1 O2 C7 C6 178.5(3) . . . . ?
O2 C7 N1 N2 2.2(7) . . . . ?
C6 C7 N1 N2 -177.5(4) . . . . ?
C7 N1 N2 C9 173.6(5) . . . . ?
C7 N1 N2 Sn1 -2.1(5) . . . . ?
O5 Sn1 N2 C9 95.9(4) . . . . ?
O6 Sn1 N2 C9 -80.8(4) . . . . ?
O2 Sn1 N2 C9 -174.4(5) . . . . ?
O3 Sn1 N2 C9 -167.9(4) . . . . ?
N4 Sn1 N2 C9 5.6(5) . . . . ?
N3 Sn1 N2 C9 4.7(4) . . . . ?
O5 Sn1 N2 N1 -88.5(3) . . . . ?
O6 Sn1 N2 N1 94.8(3) . . . . ?
O2 Sn1 N2 N1 1.3(3) . . . . ?
O3 Sn1 N2 N1 7.7(5) . . . . ?
N4 Sn1 N2 N1 -178.7(3) . . . . ?
N3 Sn1 N2 N1 -179.7(4) . . . . ?
N1 N2 C9 C10 -179.5(4) . . . . ?
Sn1 N2 C9 C10 -4.1(6) . . . . ?
N1 N2 C9 C8 0.9(8) . . . . ?
Sn1 N2 C9 C8 176.4(4) . . . . ?
N2 C9 C10 N3 -0.3(7) . . . . ?
C8 C9 C10 N3 179.3(5) . . . . ?
N2 C9 C10 C11 -179.5(6) . . . . ?
C8 C9 C10 C11 0.1(9) . . . . ?
C11 C10 N3 C14 -0.2(9) . . . . ?
C9 C10 N3 C14 -179.4(5) . . . . ?
C11 C10 N3 Sn1 -176.5(4) . . . . ?
C9 C10 N3 Sn1 4.3(6) . . . . ?
O5 Sn1 N3 C14 88.1(4) . . . . ?
O6 Sn1 N3 C14 -91.9(4) . . . . ?
O2 Sn1 N3 C14 -179.6(3) . . . . ?
O3 Sn1 N3 C14 -6.7(5) . . . . ?
N2 Sn1 N3 C14 179.1(5) . . . . ?
N4 Sn1 N3 C14 -0.3(4) . . . . ?
O5 Sn1 N3 C10 -95.5(4) . . . . ?
O6 Sn1 N3 C10 84.5(4) . . . . ?
O2 Sn1 N3 C10 -3.2(5) . . . . ?
O3 Sn1 N3 C10 169.7(3) . . . . ?
N2 Sn1 N3 C10 -4.6(4) . . . . ?
N4 Sn1 N3 C10 176.1(4) . . . . ?
C10 N3 C14 C13 2.3(9) . . . . ?
Sn1 N3 C14 C13 178.5(5) . . . . ?
C10 N3 C14 C15 -177.6(5) . . . . ?
Sn1 N3 C14 C15 -1.4(6) . . . . ?
N3 C14 C15 N4 3.3(7) . . . . ?
C13 C14 C15 N4 -176.6(6) . . . . ?
N3 C14 C15 C16 -177.2(5) . . . . ?
C13 C14 C15 C16 2.9(9) . . . . ?
C14 C15 N4 N5 178.9(4) . . . . ?
C16 C15 N4 N5 -0.6(8) . . . . ?
C14 C15 N4 Sn1 -3.8(6) . . . . ?
C16 C15 N4 Sn1 176.6(4) . . . . ?
O5 Sn1 N4 C15 -89.7(4) . . . . ?
O6 Sn1 N4 C15 87.0(4) . . . . ?
O2 Sn1 N4 C15 -178.6(4) . . . . ?
O3 Sn1 N4 C15 178.0(4) . . . . ?
N2 Sn1 N4 C15 1.4(5) . . . . ?
N3 Sn1 N4 C15 2.4(4) . . . . ?
O5 Sn1 N4 N5 87.6(3) . . . . ?
O6 Sn1 N4 N5 -95.7(3) . . . . ?
O2 Sn1 N4 N5 -1.2(5) . . . . ?
O3 Sn1 N4 N5 -4.6(3) . . . . ?
N2 Sn1 N4 N5 178.8(3) . . . . ?
N3 Sn1 N4 N5 179.7(4) . . . . ?
C15 N4 N5 C17 -177.3(5) . . . . ?
Sn1 N4 N5 C17 5.3(5) . . . . ?
N4 N5 C17 O3 -2.7(7) . . . . ?
N4 N5 C17 C18 178.5(4) . . . . ?
N5 C17 O3 Sn1 -1.4(7) . . . . ?
C18 C17 O3 Sn1 177.4(3) . . . . ?
O5 Sn1 O3 C17 -85.3(4) . . . . ?
O6 Sn1 O3 C17 92.4(4) . . . . ?
O2 Sn1 O3 C17 -175.2(4) . . . . ?
N2 Sn1 O3 C17 178.6(3) . . . . ?
N4 Sn1 O3 C17 3.1(4) . . . . ?
N3 Sn1 O3 C17 9.4(5) . . . . ?
O2 C7 C6 C5 -0.9(7) . . . . ?
N1 C7 C6 C5 178.7(5) . . . . ?
O2 C7 C6 C1 -179.5(5) . . . . ?
N1 C7 C6 C1 0.2(8) . . . . ?
C1 C6 C5 C4 -0.2(8) . . . . ?
C7 C6 C5 C4 -178.8(5) . . . . ?
C6 C5 C4 C3 -0.8(9) . . . . ?
C5 C4 C3 C2 1.5(10) . . . . ?
C4 C3 C2 C1 -1.3(10) . . . . ?
C3 C2 C1 O1 179.8(6) . . . . ?
C3 C2 C1 C6 0.3(9) . . . . ?
C5 C6 C1 O1 -179.0(5) . . . . ?
C7 C6 C1 O1 -0.4(8) . . . . ?
C5 C6 C1 C2 0.4(8) . . . . ?
C7 C6 C1 C2 179.1(5) . . . . ?
O3 C17 C18 C23 176.5(5) . . . . ?
N5 C17 C18 C23 -4.6(8) . . . . ?
O3 C17 C18 C19 -3.1(7) . . . . ?
N5 C17 C18 C19 175.8(5) . . . . ?
C23 C18 C19 C20 0.0(8) . . . . ?
C17 C18 C19 C20 179.6(5) . . . . ?
C18 C19 C20 C21 -0.7(9) . . . . ?
C19 C20 C21 C22 0.3(10) . . . . ?
C20 C21 C22 C23 0.7(10) . . . . ?
C19 C18 C23 O4 179.5(5) . . . . ?
C17 C18 C23 O4 -0.1(9) . . . . ?
C19 C18 C23 C22 1.0(9) . . . . ?
C17 C18 C23 C22 -178.6(6) . . . . ?
C21 C22 C23 O4 -179.9(6) . . . . ?
C21 C22 C23 C18 -1.4(10) . . . . ?
N3 C10 C11 C12 -0.3(9) . . . . ?
C9 C10 C11 C12 178.8(5) . . . . ?
C10 C11 C12 C13 -1.4(10) . . . . ?
C11 C12 C13 C14 3.3(10) . . . . ?
N3 C14 C13 C12 -3.8(10) . . . . ?
C15 C14 C13 C12 176.1(5) . . . . ?
